data_7025535
loop_
_publ_author_name
'Izod, Keith'
'Clegg, William'
'Harrington, Ross W.'

_publ_section_title
;
 Lanthanide(II) complexes of a phosphine-borane-stabilised carbanion.
;
_journal_issue 29
_journal_name_full 'Dalton transactions (Cambridge, England : 2003)'
_journal_page_first 6705
_journal_page_last 6709
_journal_paper_doi 10.1039/c001468k
_journal_volume 39
_journal_year 2010
_chemical_formula_moiety 'C30 H78 B2 O3 P2 Si4 Sm'
_chemical_formula_sum 'C30 H78 B2 O3 P2 Si4 Sm'
_chemical_formula_weight 833.19
_chemical_name_systematic
;
?
;
_space_group_IT_number 2
_symmetry_cell_setting triclinic
_symmetry_space_group_name_Hall '-P 1'
_symmetry_space_group_name_H-M 'P -1'
_atom_sites_solution_hydrogens difmap
_atom_sites_solution_primary direct
_atom_sites_solution_secondary difmap
_audit_creation_method SHELXL-97
_cell_angle_alpha 66.697(5)
_cell_angle_beta 88.844(5)
_cell_angle_gamma 70.297(5)
_cell_formula_units_Z 2
_cell_length_a 13.7414(8)
_cell_length_b 13.7832(7)
_cell_length_c 15.9703(8)
_cell_measurement_reflns_used 12873
_cell_measurement_temperature 150(2)
_cell_measurement_theta_max 29.53
_cell_measurement_theta_min 2.79
_cell_volume 2592.9(3)
_computing_cell_refinement
;
CrysAlisPro, Oxford Diffraction Ltd.,
Version 1.171.33.41 (release 06-05-2009 CrysAlis171 .NET)
(compiled May 6 2009,17:20:42)
;
_computing_data_collection
;
CrysAlisPro, Oxford Diffraction Ltd.,
Version 1.171.33.41 (release 06-05-2009 CrysAlis171 .NET)
(compiled May 6 2009,17:20:42)
;
_computing_data_reduction
;
CrysAlisPro, Oxford Diffraction Ltd.,
Version 1.171.33.41 (release 06-05-2009 CrysAlis171 .NET)
(compiled May 6 2009,17:20:42)
;
_computing_molecular_graphics 'Bruker SHELXTL'
_computing_publication_material 'Bruker SHELXTL and local programs'
_computing_structure_refinement 'Bruker SHELXTL'
_computing_structure_solution 'Bruker SHELXTL'
_diffrn_ambient_temperature 150(2)
_diffrn_detector_area_resol_mean 10.3968
_diffrn_measured_fraction_theta_full 0.999
_diffrn_measured_fraction_theta_max 0.999
_diffrn_measurement_device_type 'Oxford Diffraction Gemini A Ultra diffractometer'
_diffrn_measurement_method 'thick-slice \w scans'
_diffrn_radiation_monochromator graphite
_diffrn_radiation_source 'sealed tube with Enhance optics'
_diffrn_radiation_type MoK\a
_diffrn_radiation_wavelength 0.71073
_diffrn_reflns_av_R_equivalents 0.0373
_diffrn_reflns_av_sigmaI/netI 0.0671
_diffrn_reflns_limit_h_max 16
_diffrn_reflns_limit_h_min -16
_diffrn_reflns_limit_k_max 16
_diffrn_reflns_limit_k_min -16
_diffrn_reflns_limit_l_max 19
_diffrn_reflns_limit_l_min -19
_diffrn_reflns_number 27058
_diffrn_reflns_theta_full 26.00
_diffrn_reflns_theta_max 26.00
_diffrn_reflns_theta_min 2.80
_diffrn_standards_number 0
_exptl_absorpt_coefficient_mu 1.309
_exptl_absorpt_correction_T_max 0.780
_exptl_absorpt_correction_T_min 0.736
_exptl_absorpt_correction_type multi-scan
_exptl_absorpt_process_details
;
CrysAlisPro, Oxford Diffraction Ltd.,
Version 1.171.33.41 (release 06-05-2009 CrysAlis171 .NET)
(compiled May 6 2009,17:20:42)
Numerical absorption correction based on gaussian integration over
a multifaceted crystal model
;
_exptl_crystal_colour black
_exptl_crystal_density_diffrn 1.067
_exptl_crystal_density_method 'not measured'
_exptl_crystal_description block
_exptl_crystal_F_000 880
_exptl_crystal_size_max 0.25
_exptl_crystal_size_mid 0.20
_exptl_crystal_size_min 0.20
_platon_squeeze_details
;
;
_refine_diff_density_max 0.446
_refine_diff_density_min -0.320
_refine_diff_density_rms 0.070
_refine_ls_extinction_method none
_refine_ls_goodness_of_fit_ref 0.921
_refine_ls_hydrogen_treatment mixed
_refine_ls_matrix_type full
_refine_ls_number_parameters 419
_refine_ls_number_reflns 10171
_refine_ls_number_restraints 0
_refine_ls_restrained_S_all 0.921
_refine_ls_R_factor_all 0.0414
_refine_ls_R_factor_gt 0.0278
_refine_ls_shift/su_max 0.002
_refine_ls_shift/su_mean 0.000
_refine_ls_structure_factor_coef Fsqd
_refine_ls_weighting_details 'calc w=1/[\s^2^(Fo^2^)+(0.0286P)^2^+0.0000P] where P=(Fo^2^+2Fc^2^)/3'
_refine_ls_weighting_scheme calc
_refine_ls_wR_factor_gt 0.0607
_refine_ls_wR_factor_ref 0.0620
_reflns_number_gt 7815
_reflns_number_total 10171
_reflns_threshold_expression I>2\s(I)
_cod_data_source_file c001468k.txt
_cod_data_source_block ki423_compound5b
_cod_original_cell_volume 2592.9(2)
_cod_database_code 7025535

loop_
_symmetry_equiv_pos_as_xyz
'x, y, z'
'-x, -y, -z'

loop_
_atom_site_label
_atom_site_type_symbol
_atom_site_fract_x
_atom_site_fract_y
_atom_site_fract_z
_atom_site_U_iso_or_equiv
_atom_site_adp_type
_atom_site_occupancy
_atom_site_symmetry_multiplicity
_atom_site_calc_flag
_atom_site_refinement_flags
Sm Sm -0.275317(12) 0.464597(13) 0.702430(10) 0.02387(5) Uani 1 1 d .
P1 P -0.47984(7) 0.69404(7) 0.68788(5) 0.0384(2) Uani 1 1 d .
P2 P 0.07020(6) 0.30092(7) 0.84866(5) 0.0332(2) Uani 1 1 d .
Si1 Si -0.29825(8) 0.76439(7) 0.61078(5) 0.0384(2) Uani 1 1 d .
Si2 Si -0.31828(8) 0.69314(7) 0.81780(6) 0.0399(2) Uani 1 1 d .
Si3 Si 0.30183(6) 0.15756(8) 0.86804(6) 0.0375(2) Uani 1 1 d .
Si4 Si 0.12572(7) 0.12710(7) 0.77011(5) 0.0334(2) Uani 1 1 d .
O1 O -0.22144(15) 0.48343(18) 0.54302(12) 0.0350(5) Uani 1 1 d .
O2 O -0.31581(15) 0.30318(17) 0.68152(13) 0.0372(5) Uani 1 1 d .
O3 O -0.31448(15) 0.34170(17) 0.86155(12) 0.0351(5) Uani 1 1 d .
B1 B -0.4969(3) 0.6021(4) 0.6277(3) 0.0387(9) Uani 1 1 d .
H1A H -0.580(3) 0.637(3) 0.601(2) 0.050(9) Uiso 1 1 d .
H1B H -0.443(2) 0.602(2) 0.5765(17) 0.029(7) Uiso 1 1 d .
H1C H -0.471(2) 0.516(3) 0.685(2) 0.047(9) Uiso 1 1 d .
B2 B -0.0693(3) 0.3626(3) 0.7854(2) 0.0310(8) Uani 1 1 d .
H2A H -0.075(2) 0.416(2) 0.7102(18) 0.032(8) Uiso 1 1 d .
H2B H -0.121(2) 0.417(2) 0.8160(16) 0.023(7) Uiso 1 1 d .
H2C H -0.103(2) 0.296(2) 0.7899(17) 0.033(8) Uiso 1 1 d .
C1 C -0.3507(2) 0.6815(2) 0.71081(18) 0.0321(7) Uani 1 1 d .
C2 C -0.5693(3) 0.8403(3) 0.6280(2) 0.0629(11) Uani 1 1 d .
H2D H -0.6401 0.8414 0.6195 0.094 Uiso 1 1 calc R
H2E H -0.5477 0.8752 0.5679 0.094 Uiso 1 1 calc R
H2F H -0.5679 0.8827 0.6645 0.094 Uiso 1 1 calc R
C3 C -0.5393(3) 0.6484(3) 0.7927(2) 0.0561(10) Uani 1 1 d .
H3A H -0.5418 0.6968 0.8248 0.084 Uiso 1 1 calc R
H3B H -0.4977 0.5697 0.8327 0.084 Uiso 1 1 calc R
H3C H -0.6102 0.6544 0.7769 0.084 Uiso 1 1 calc R
C4 C -0.1528(3) 0.6988(3) 0.6173(2) 0.0479(9) Uani 1 1 d .
H4A H -0.1336 0.6187 0.6296 0.072 Uiso 1 1 calc R
H4B H -0.1185 0.7054 0.6669 0.072 Uiso 1 1 calc R
H4C H -0.1306 0.7381 0.5587 0.072 Uiso 1 1 calc R
C5 C -0.3520(3) 0.7808(3) 0.49662(19) 0.0468(9) Uani 1 1 d .
H5A H -0.3327 0.7062 0.4954 0.070 Uiso 1 1 calc R
H5B H -0.3230 0.8283 0.4473 0.070 Uiso 1 1 calc R
H5C H -0.4281 0.8166 0.4877 0.070 Uiso 1 1 calc R
C6 C -0.3250(3) 0.9135(3) 0.5970(2) 0.0606(11) Uani 1 1 d .
H6A H -0.4004 0.9531 0.5907 0.091 Uiso 1 1 calc R
H6B H -0.2975 0.9532 0.5419 0.091 Uiso 1 1 calc R
H6C H -0.2911 0.9119 0.6512 0.091 Uiso 1 1 calc R
C7 C -0.4092(3) 0.8253(3) 0.8270(2) 0.0587(11) Uani 1 1 d .
H7A H -0.4794 0.8223 0.8320 0.088 Uiso 1 1 calc R
H7B H -0.4111 0.8919 0.7721 0.088 Uiso 1 1 calc R
H7C H -0.3842 0.8302 0.8817 0.088 Uiso 1 1 calc R
C8 C -0.1848(3) 0.6972(3) 0.8292(2) 0.0564(10) Uani 1 1 d .
H8A H -0.1334 0.6309 0.8242 0.085 Uiso 1 1 calc R
H8B H -0.1697 0.6966 0.8891 0.085 Uiso 1 1 calc R
H8C H -0.1814 0.7663 0.7802 0.085 Uiso 1 1 calc R
C9 C -0.3141(3) 0.5685(3) 0.9266(2) 0.0496(9) Uani 1 1 d .
H9A H -0.3828 0.5612 0.9298 0.074 Uiso 1 1 calc R
H9B H -0.2956 0.5802 0.9799 0.074 Uiso 1 1 calc R
H9C H -0.2619 0.4994 0.9267 0.074 Uiso 1 1 calc R
C10 C 0.1673(2) 0.2113(3) 0.81575(19) 0.0318(7) Uani 1 1 d .
C11 C 0.0583(3) 0.2379(3) 0.97113(19) 0.0530(10) Uani 1 1 d .
H11A H 0.1257 0.2126 1.0074 0.080 Uiso 1 1 calc R
H11B H 0.0365 0.1731 0.9843 0.080 Uiso 1 1 calc R
H11C H 0.0061 0.2944 0.9873 0.080 Uiso 1 1 calc R
C12 C 0.0940(3) 0.4264(3) 0.8389(2) 0.0501(9) Uani 1 1 d .
H12A H 0.1556 0.4043 0.8817 0.075 Uiso 1 1 calc R
H12B H 0.0334 0.4762 0.8540 0.075 Uiso 1 1 calc R
H12C H 0.1060 0.4665 0.7759 0.075 Uiso 1 1 calc R
C13 C 0.3375(3) 0.2518(3) 0.9105(2) 0.0555(10) Uani 1 1 d .
H13A H 0.2934 0.2639 0.9571 0.083 Uiso 1 1 calc R
H13B H 0.3269 0.3247 0.8590 0.083 Uiso 1 1 calc R
H13C H 0.4109 0.2159 0.9377 0.083 Uiso 1 1 calc R
C14 C 0.4019(2) 0.1343(3) 0.7885(2) 0.0517(10) Uani 1 1 d .
H14A H 0.4024 0.0706 0.7751 0.078 Uiso 1 1 calc R
H14B H 0.4710 0.1175 0.8180 0.078 Uiso 1 1 calc R
H14C H 0.3842 0.2028 0.7310 0.078 Uiso 1 1 calc R
C15 C 0.3369(3) 0.0192(3) 0.9722(2) 0.0621(11) Uani 1 1 d .
H15A H 0.3203 -0.0356 0.9562 0.093 Uiso 1 1 calc R
H15B H 0.2970 0.0308 1.0212 0.093 Uiso 1 1 calc R
H15C H 0.4116 -0.0097 0.9936 0.093 Uiso 1 1 calc R
C16 C 0.0514(3) 0.0433(3) 0.8501(2) 0.0481(9) Uani 1 1 d .
H16A H -0.0103 0.0952 0.8621 0.072 Uiso 1 1 calc R
H16B H 0.0963 -0.0102 0.9081 0.072 Uiso 1 1 calc R
H16C H 0.0296 0.0016 0.8213 0.072 Uiso 1 1 calc R
C17 C 0.2386(3) 0.0186(3) 0.7492(2) 0.0493(9) Uani 1 1 d .
H17A H 0.2713 0.0571 0.6977 0.074 Uiso 1 1 calc R
H17B H 0.2132 -0.0319 0.7345 0.074 Uiso 1 1 calc R
H17C H 0.2900 -0.0256 0.8046 0.074 Uiso 1 1 calc R
C18 C 0.0430(3) 0.2091(3) 0.6548(2) 0.0410(8) Uani 1 1 d .
H18A H -0.0228 0.2623 0.6599 0.062 Uiso 1 1 calc R
H18B H 0.0286 0.1566 0.6340 0.062 Uiso 1 1 calc R
H18C H 0.0802 0.2510 0.6102 0.062 Uiso 1 1 calc R
C19 C -0.2814(3) 0.4701(3) 0.4772(2) 0.0463(9) Uani 1 1 d .
H19A H -0.3571 0.5080 0.4760 0.056 Uiso 1 1 calc R
H19B H -0.2667 0.3890 0.4932 0.056 Uiso 1 1 calc R
C20 C -0.2475(3) 0.5240(4) 0.3869(2) 0.0680(12) Uani 1 1 d .
H20A H -0.2880 0.6063 0.3571 0.082 Uiso 1 1 calc R
H20B H -0.2551 0.4891 0.3450 0.082 Uiso 1 1 calc R
C21 C -0.1338(3) 0.5009(4) 0.4127(2) 0.0681(13) Uani 1 1 d .
H21A H -0.0892 0.4234 0.4214 0.082 Uiso 1 1 calc R
H21B H -0.1089 0.5562 0.3654 0.082 Uiso 1 1 calc R
C22 C -0.1353(3) 0.5141(3) 0.5002(2) 0.0408(8) Uani 1 1 d .
H22A H -0.0686 0.4639 0.5407 0.049 Uiso 1 1 calc R
H22B H -0.1459 0.5933 0.4884 0.049 Uiso 1 1 calc R
C23 C -0.2379(3) 0.1918(3) 0.7179(3) 0.0634(11) Uani 1 1 d .
H23A H -0.2078 0.1713 0.7810 0.076 Uiso 1 1 calc R
H23B H -0.1811 0.1879 0.6789 0.076 Uiso 1 1 calc R
C24 C -0.2915(3) 0.1133(3) 0.7185(3) 0.0700(12) Uani 1 1 d .
H24A H -0.3188 0.0843 0.7776 0.084 Uiso 1 1 calc R
H24B H -0.2436 0.0485 0.7078 0.084 Uiso 1 1 calc R
C25 C -0.3786(3) 0.1864(3) 0.6407(2) 0.0505(9) Uani 1 1 d .
H25A H -0.3543 0.1907 0.5810 0.061 Uiso 1 1 calc R
H25B H -0.4370 0.1580 0.6497 0.061 Uiso 1 1 calc R
C26 C -0.4100(2) 0.2987(3) 0.6458(2) 0.0409(8) Uani 1 1 d .
H26A H -0.4382 0.3609 0.5840 0.049 Uiso 1 1 calc R
H26B H -0.4640 0.3055 0.6872 0.049 Uiso 1 1 calc R
C27 C -0.4057(3) 0.3119(3) 0.8804(2) 0.0434(9) Uani 1 1 d .
H27A H -0.3946 0.2385 0.8775 0.052 Uiso 1 1 calc R
H27B H -0.4669 0.3707 0.8356 0.052 Uiso 1 1 calc R
C28 C -0.4214(3) 0.3040(3) 0.9767(2) 0.0509(10) Uani 1 1 d .
H28A H -0.4510 0.2451 1.0100 0.061 Uiso 1 1 calc R
H28B H -0.4685 0.3774 0.9751 0.061 Uiso 1 1 calc R
C29 C -0.3118(3) 0.2724(3) 1.0221(2) 0.0472(9) Uani 1 1 d .
H29A H -0.3094 0.3286 1.0452 0.057 Uiso 1 1 calc R
H29B H -0.2890 0.1967 1.0739 0.057 Uiso 1 1 calc R
C30 C -0.2438(3) 0.2729(3) 0.94587(19) 0.0415(8) Uani 1 1 d .
H30A H -0.1908 0.3057 0.9490 0.050 Uiso 1 1 calc R
H30B H -0.2079 0.1951 0.9506 0.050 Uiso 1 1 calc R

loop_
_atom_site_aniso_label
_atom_site_aniso_U_11
_atom_site_aniso_U_22
_atom_site_aniso_U_33
_atom_site_aniso_U_23
_atom_site_aniso_U_13
_atom_site_aniso_U_12
Sm 0.02107(8) 0.02665(9) 0.02169(8) -0.00960(6) 0.00322(5) -0.00644(6)
P1 0.0339(5) 0.0372(5) 0.0290(4) -0.0129(4) 0.0003(3) 0.0044(4)
P2 0.0220(4) 0.0505(5) 0.0279(4) -0.0215(4) 0.0023(3) -0.0074(4)
Si1 0.0539(6) 0.0290(5) 0.0279(4) -0.0097(4) 0.0020(4) -0.0119(5)
Si2 0.0558(6) 0.0290(5) 0.0271(4) -0.0145(4) -0.0029(4) -0.0019(5)
Si3 0.0212(5) 0.0439(6) 0.0374(5) -0.0108(4) -0.0007(4) -0.0069(4)
Si4 0.0293(5) 0.0373(5) 0.0329(4) -0.0145(4) 0.0071(4) -0.0112(4)
O1 0.0324(12) 0.0529(14) 0.0279(10) -0.0202(10) 0.0096(9) -0.0210(11)
O2 0.0310(12) 0.0376(13) 0.0462(12) -0.0185(10) 0.0014(10) -0.0146(11)
O3 0.0348(12) 0.0430(13) 0.0238(10) -0.0080(9) 0.0051(9) -0.0167(11)
B1 0.026(2) 0.049(3) 0.034(2) -0.0172(18) 0.0012(17) -0.0039(19)
B2 0.0211(19) 0.039(2) 0.0299(19) -0.0166(17) 0.0040(15) -0.0052(18)
C1 0.0402(19) 0.0223(16) 0.0236(15) -0.0072(12) -0.0010(13) -0.0014(14)
C2 0.050(2) 0.051(2) 0.056(2) -0.0183(19) -0.0075(18) 0.0157(19)
C3 0.048(2) 0.071(3) 0.045(2) -0.0305(19) 0.0161(17) -0.010(2)
C4 0.057(2) 0.052(2) 0.0447(19) -0.0244(17) 0.0106(17) -0.027(2)
C5 0.061(2) 0.045(2) 0.0284(17) -0.0095(15) 0.0040(15) -0.0181(19)
C6 0.092(3) 0.032(2) 0.048(2) -0.0091(17) 0.004(2) -0.019(2)
C7 0.085(3) 0.038(2) 0.042(2) -0.0238(17) 0.0022(19) 0.001(2)
C8 0.069(3) 0.056(2) 0.050(2) -0.0289(19) -0.0054(18) -0.019(2)
C9 0.066(3) 0.038(2) 0.0305(17) -0.0141(15) -0.0046(16) -0.0022(19)
C10 0.0212(16) 0.0415(19) 0.0300(15) -0.0166(14) 0.0030(12) -0.0057(14)
C11 0.036(2) 0.088(3) 0.0292(17) -0.0278(18) 0.0031(14) -0.010(2)
C12 0.038(2) 0.064(3) 0.060(2) -0.042(2) 0.0045(17) -0.0112(19)
C13 0.0297(19) 0.070(3) 0.066(2) -0.029(2) -0.0099(17) -0.0142(19)
C14 0.0277(19) 0.054(2) 0.064(2) -0.0183(19) 0.0115(16) -0.0115(18)
C15 0.041(2) 0.063(3) 0.055(2) -0.0013(19) -0.0094(17) -0.013(2)
C16 0.043(2) 0.048(2) 0.047(2) -0.0137(17) 0.0097(16) -0.0175(18)
C17 0.048(2) 0.044(2) 0.060(2) -0.0275(18) 0.0165(17) -0.0148(18)
C18 0.042(2) 0.048(2) 0.0378(17) -0.0233(16) 0.0015(15) -0.0147(17)
C19 0.039(2) 0.080(3) 0.0359(18) -0.0333(18) 0.0097(15) -0.029(2)
C20 0.085(3) 0.103(4) 0.0316(19) -0.029(2) 0.0095(19) -0.050(3)
C21 0.077(3) 0.120(4) 0.055(2) -0.058(2) 0.041(2) -0.067(3)
C22 0.043(2) 0.056(2) 0.0337(17) -0.0198(16) 0.0177(15) -0.0288(18)
C23 0.045(2) 0.048(2) 0.101(3) -0.041(2) -0.008(2) -0.008(2)
C24 0.074(3) 0.051(3) 0.093(3) -0.035(2) -0.011(2) -0.025(2)
C25 0.051(2) 0.065(3) 0.057(2) -0.036(2) 0.0090(18) -0.033(2)
C26 0.0339(19) 0.056(2) 0.0412(18) -0.0227(16) 0.0046(14) -0.0227(18)
C27 0.044(2) 0.057(2) 0.0356(17) -0.0156(16) 0.0120(15) -0.0296(19)
C28 0.053(2) 0.063(3) 0.0385(19) -0.0171(17) 0.0175(17) -0.029(2)
C29 0.065(3) 0.053(2) 0.0283(17) -0.0113(16) 0.0098(16) -0.034(2)
C30 0.043(2) 0.043(2) 0.0287(16) -0.0050(14) 0.0001(14) -0.0152(17)

loop_
_atom_type_symbol
_atom_type_description
_atom_type_scat_dispersion_real
_atom_type_scat_dispersion_imag
_atom_type_scat_source
C C 0.0033 0.0016 'International Tables Vol C Tables 4.2.6.8 and 6.1.1.4'
H H 0.0000 0.0000 'International Tables Vol C Tables 4.2.6.8 and 6.1.1.4'
B B 0.0013 0.0007 'International Tables Vol C Tables 4.2.6.8 and 6.1.1.4'
O O 0.0106 0.0060 'International Tables Vol C Tables 4.2.6.8 and 6.1.1.4'
P P 0.1023 0.0942 'International Tables Vol C Tables 4.2.6.8 and 6.1.1.4'
Sm Sm -0.1638 3.4418 'International Tables Vol C Tables 4.2.6.8 and 6.1.1.4'
Si Si 0.0817 0.0704 'International Tables Vol C Tables 4.2.6.8 and 6.1.1.4'

loop_
_geom_angle_atom_site_label_1
_geom_angle_atom_site_label_2
_geom_angle_atom_site_label_3
_geom_angle
O1 Sm O2 77.21(6)
O1 Sm O3 149.05(7)
O1 Sm H1C 105.7(7)
O1 Sm H2A 71.1(6)
O1 Sm H2B 111.8(6)
O1 Sm H2C 93.4(6)
O1 Sm C1 110.73(7)
O2 Sm O3 73.71(6)
O2 Sm H1C 71.8(7)
O2 Sm H2A 107.8(6)
O2 Sm H2B 120.2(6)
O2 Sm H2C 80.8(6)
O2 Sm C1 148.84(8)
O3 Sm H1C 75.0(7)
O3 Sm H2A 108.1(6)
O3 Sm H2B 75.2(5)
O3 Sm H2C 71.8(6)
O3 Sm C1 99.68(7)
H1C Sm H2A 176.7(9)
H1C Sm H2B 142.3(9)
H1C Sm H2C 141.7(9)
H1C Sm C1 77.1(7)
H2A Sm H2B 40.9(8)
H2A Sm H2C 40.5(8)
H2A Sm C1 103.3(6)
H2B Sm H2C 41.2(9)
H2B Sm C1 85.8(6)
H2C Sm C1 127.0(7)
B1 P1 C1 115.18(16)
B1 P1 C2 110.48(18)
B1 P1 C3 103.33(18)
C1 P1 C2 113.65(17)
C1 P1 C3 112.17(15)
C2 P1 C3 100.59(18)
B2 P2 C10 118.58(15)
B2 P2 C11 105.69(15)
B2 P2 C12 102.68(17)
C10 P2 C11 112.79(16)
C10 P2 C12 113.97(16)
C11 P2 C12 101.22(17)
C1 Si1 C4 112.72(14)
C1 Si1 C5 114.40(15)
C1 Si1 C6 113.68(15)
C4 Si1 C5 104.83(16)
C4 Si1 C6 105.83(18)
C5 Si1 C6 104.50(16)
C1 Si2 C7 113.39(15)
C1 Si2 C8 113.08(16)
C1 Si2 C9 114.17(15)
C7 Si2 C8 105.19(18)
C7 Si2 C9 107.61(16)
C8 Si2 C9 102.44(17)
C10 Si3 C13 115.31(16)
C10 Si3 C14 114.37(15)
C10 Si3 C15 112.98(15)
C13 Si3 C14 102.84(17)
C13 Si3 C15 103.92(18)
C14 Si3 C15 106.27(17)
C10 Si4 C16 113.20(15)
C10 Si4 C17 112.84(15)
C10 Si4 C18 115.25(15)
C16 Si4 C17 105.09(16)
C16 Si4 C18 106.69(15)
C17 Si4 C18 102.75(16)
Sm O1 C19 122.41(16)
Sm O1 C22 129.19(16)
C19 O1 C22 108.3(2)
Sm O2 C23 118.62(18)
Sm O2 C26 132.38(18)
C23 O2 C26 108.7(2)
Sm O3 C27 126.86(16)
Sm O3 C30 127.89(17)
C27 O3 C30 104.4(2)
P1 B1 H1A 106.1(17)
P1 B1 H1B 109.2(14)
P1 B1 H1C 102.4(16)
H1A B1 H1B 115(2)
H1A B1 H1C 114(2)
H1B B1 H1C 109(2)
P2 B2 H2A 113.1(14)
P2 B2 H2B 108.6(13)
P2 B2 H2C 114.0(14)
H2A B2 H2B 107.3(19)
H2A B2 H2C 105.8(19)
H2B B2 H2C 107.7(19)
Sm C1 P1 90.41(12)
Sm C1 Si1 100.69(12)
Sm C1 Si2 119.64(12)
P1 C1 Si1 114.70(15)
P1 C1 Si2 116.04(16)
Si1 C1 Si2 112.80(16)
P1 C2 H2D 109.5
P1 C2 H2E 109.5
P1 C2 H2F 109.5
H2D C2 H2E 109.5
H2D C2 H2F 109.5
H2E C2 H2F 109.5
P1 C3 H3A 109.5
P1 C3 H3B 109.5
P1 C3 H3C 109.5
H3A C3 H3B 109.5
H3A C3 H3C 109.5
H3B C3 H3C 109.5
Si1 C4 H4A 109.5
Si1 C4 H4B 109.5
Si1 C4 H4C 109.5
H4A C4 H4B 109.5
H4A C4 H4C 109.5
H4B C4 H4C 109.5
Si1 C5 H5A 109.5
Si1 C5 H5B 109.5
Si1 C5 H5C 109.5
H5A C5 H5B 109.5
H5A C5 H5C 109.5
H5B C5 H5C 109.5
Si1 C6 H6A 109.5
Si1 C6 H6B 109.5
Si1 C6 H6C 109.5
H6A C6 H6B 109.5
H6A C6 H6C 109.5
H6B C6 H6C 109.5
Si2 C7 H7A 109.5
Si2 C7 H7B 109.5
Si2 C7 H7C 109.5
H7A C7 H7B 109.5
H7A C7 H7C 109.5
H7B C7 H7C 109.5
Si2 C8 H8A 109.5
Si2 C8 H8B 109.5
Si2 C8 H8C 109.5
H8A C8 H8B 109.5
H8A C8 H8C 109.5
H8B C8 H8C 109.5
Si2 C9 H9A 109.5
Si2 C9 H9B 109.5
Si2 C9 H9C 109.5
H9A C9 H9B 109.5
H9A C9 H9C 109.5
H9B C9 H9C 109.5
P2 C10 Si3 120.52(17)
P2 C10 Si4 115.55(16)
Si3 C10 Si4 118.58(17)
P2 C11 H11A 109.5
P2 C11 H11B 109.5
P2 C11 H11C 109.5
H11A C11 H11B 109.5
H11A C11 H11C 109.5
H11B C11 H11C 109.5
P2 C12 H12A 109.5
P2 C12 H12B 109.5
P2 C12 H12C 109.5
H12A C12 H12B 109.5
H12A C12 H12C 109.5
H12B C12 H12C 109.5
Si3 C13 H13A 109.5
Si3 C13 H13B 109.5
Si3 C13 H13C 109.5
H13A C13 H13B 109.5
H13A C13 H13C 109.5
H13B C13 H13C 109.5
Si3 C14 H14A 109.5
Si3 C14 H14B 109.5
Si3 C14 H14C 109.5
H14A C14 H14B 109.5
H14A C14 H14C 109.5
H14B C14 H14C 109.5
Si3 C15 H15A 109.5
Si3 C15 H15B 109.5
Si3 C15 H15C 109.5
H15A C15 H15B 109.5
H15A C15 H15C 109.5
H15B C15 H15C 109.5
Si4 C16 H16A 109.5
Si4 C16 H16B 109.5
Si4 C16 H16C 109.5
H16A C16 H16B 109.5
H16A C16 H16C 109.5
H16B C16 H16C 109.5
Si4 C17 H17A 109.5
Si4 C17 H17B 109.5
Si4 C17 H17C 109.5
H17A C17 H17B 109.5
H17A C17 H17C 109.5
H17B C17 H17C 109.5
Si4 C18 H18A 109.5
Si4 C18 H18B 109.5
Si4 C18 H18C 109.5
H18A C18 H18B 109.5
H18A C18 H18C 109.5
H18B C18 H18C 109.5
O1 C19 H19A 110.7
O1 C19 H19B 110.7
O1 C19 C20 105.4(3)
H19A C19 H19B 108.8
H19A C19 C20 110.7
H19B C19 C20 110.7
C19 C20 H20A 111.2
C19 C20 H20B 111.2
C19 C20 C21 102.8(3)
H20A C20 H20B 109.1
H20A C20 C21 111.2
H20B C20 C21 111.2
C20 C21 H21A 111.3
C20 C21 H21B 111.3
C20 C21 C22 102.4(3)
H21A C21 H21B 109.2
H21A C21 C22 111.3
H21B C21 C22 111.3
O1 C22 C21 106.6(3)
O1 C22 H22A 110.4
O1 C22 H22B 110.4
C21 C22 H22A 110.4
C21 C22 H22B 110.4
H22A C22 H22B 108.6
O2 C23 H23A 110.4
O2 C23 H23B 110.4
O2 C23 C24 106.4(3)
H23A C23 H23B 108.6
H23A C23 C24 110.4
H23B C23 C24 110.4
C23 C24 H24A 111.1
C23 C24 H24B 111.1
C23 C24 C25 103.4(3)
H24A C24 H24B 109.0
H24A C24 C25 111.1
H24B C24 C25 111.1
C24 C25 H25A 111.3
C24 C25 H25B 111.3
C24 C25 C26 102.4(3)
H25A C25 H25B 109.2
H25A C25 C26 111.3
H25B C25 C26 111.3
O2 C26 C25 106.0(3)
O2 C26 H26A 110.5
O2 C26 H26B 110.5
C25 C26 H26A 110.5
C25 C26 H26B 110.5
H26A C26 H26B 108.7
O3 C27 H27A 110.8
O3 C27 H27B 110.8
O3 C27 C28 104.6(2)
H27A C27 H27B 108.9
H27A C27 C28 110.8
H27B C27 C28 110.8
C27 C28 H28A 110.9
C27 C28 H28B 110.9
C27 C28 C29 104.1(3)
H28A C28 H28B 109.0
H28A C28 C29 110.9
H28B C28 C29 110.9
C28 C29 H29A 110.9
C28 C29 H29B 110.9
C28 C29 C30 104.4(2)
H29A C29 H29B 108.9
H29A C29 C30 110.9
H29B C29 C30 110.9
O3 C30 C29 105.2(3)
O3 C30 H30A 110.7
O3 C30 H30B 110.7
C29 C30 H30A 110.7
C29 C30 H30B 110.7
H30A C30 H30B 108.8

loop_
_geom_bond_atom_site_label_1
_geom_bond_atom_site_label_2
_geom_bond_distance
Sm O1 2.5743(18)
Sm O2 2.608(2)
Sm O3 2.6020(17)
Sm B1 2.959(4)
Sm H1C 2.53(3)
Sm B2 2.783(3)
Sm H2A 2.60(3)
Sm H2B 2.55(2)
Sm H2C 2.61(3)
Sm C1 2.873(3)
P1 B1 1.939(4)
P1 C1 1.756(3)
P1 C2 1.827(3)
P1 C3 1.823(3)
P2 B2 1.928(3)
P2 C10 1.719(3)
P2 C11 1.829(3)
P2 C12 1.814(4)
Si1 C1 1.855(3)
Si1 C4 1.881(4)
Si1 C5 1.880(3)
Si1 C6 1.883(4)
Si2 C1 1.855(3)
Si2 C7 1.889(4)
Si2 C8 1.868(4)
Si2 C9 1.884(3)
Si3 C10 1.820(3)
Si3 C13 1.878(4)
Si3 C14 1.887(3)
Si3 C15 1.881(3)
Si4 C10 1.827(3)
Si4 C16 1.893(3)
Si4 C17 1.888(3)
Si4 C18 1.880(3)
O1 C19 1.452(3)
O1 C22 1.457(3)
O2 C23 1.432(4)
O2 C26 1.455(3)
O3 C27 1.437(3)
O3 C30 1.441(3)
B1 H1A 1.09(3)
B1 H1B 1.09(3)
B1 H1C 1.11(3)
B2 H2A 1.12(3)
B2 H2B 1.11(3)
B2 H2C 1.14(3)
C2 H2D 0.980
C2 H2E 0.980
C2 H2F 0.980
C3 H3A 0.980
C3 H3B 0.980
C3 H3C 0.980
C4 H4A 0.980
C4 H4B 0.980
C4 H4C 0.980
C5 H5A 0.980
C5 H5B 0.980
C5 H5C 0.980
C6 H6A 0.980
C6 H6B 0.980
C6 H6C 0.980
C7 H7A 0.980
C7 H7B 0.980
C7 H7C 0.980
C8 H8A 0.980
C8 H8B 0.980
C8 H8C 0.980
C9 H9A 0.980
C9 H9B 0.980
C9 H9C 0.980
C11 H11A 0.980
C11 H11B 0.980
C11 H11C 0.980
C12 H12A 0.980
C12 H12B 0.980
C12 H12C 0.980
C13 H13A 0.980
C13 H13B 0.980
C13 H13C 0.980
C14 H14A 0.980
C14 H14B 0.980
C14 H14C 0.980
C15 H15A 0.980
C15 H15B 0.980
C15 H15C 0.980
C16 H16A 0.980
C16 H16B 0.980
C16 H16C 0.980
C17 H17A 0.980
C17 H17B 0.980
C17 H17C 0.980
C18 H18A 0.980
C18 H18B 0.980
C18 H18C 0.980
C19 H19A 0.990
C19 H19B 0.990
C19 C20 1.486(4)
C20 H20A 0.990
C20 H20B 0.990
C20 C21 1.516(5)
C21 H21A 0.990
C21 H21B 0.990
C21 C22 1.478(4)
C22 H22A 0.990
C22 H22B 0.990
C23 H23A 0.990
C23 H23B 0.990
C23 C24 1.498(5)
C24 H24A 0.990
C24 H24B 0.990
C24 C25 1.499(5)
C25 H25A 0.990
C25 H25B 0.990
C25 C26 1.496(5)
C26 H26A 0.990
C26 H26B 0.990
C27 H27A 0.990
C27 H27B 0.990
C27 C28 1.515(4)
C28 H28A 0.990
C28 H28B 0.990
C28 C29 1.528(5)
C29 H29A 0.990
C29 H29B 0.990
C29 C30 1.519(4)
C30 H30A 0.990
C30 H30B 0.990

loop_
_platon_squeeze_void_nr
_platon_squeeze_void_average_x
_platon_squeeze_void_average_y
_platon_squeeze_void_average_z
_platon_squeeze_void_volume
_platon_squeeze_void_count_electrons
_platon_squeeze_void_content
1 0.000 0.026 0.474 452 55 ' '
